data_2021728
loop_
_publ_author_name
'Shao, Zhi-Chao'
'Meng, Xiang-Ru'
'Hou, Hong-Wei'

_publ_section_title
;
 Effect of pH on the construction of Cd^II^ coordination polymers
 involving the
 1,1'-[1,4-phenylenebis(methylene)]bis(3,5-dicarboxylatopyridinium) ligand
;
_journal_coeditor_code SK3734
_journal_issue 8
_journal_name_full 'Acta Crystallographica Section C'
_journal_page_first
;
;
_journal_paper_doi 10.1107/S2053229619010192
_journal_volume 75
_journal_year 2019
_chemical_formula_iupac '[Cd (C22 H14 N2 O8) (H2 O)4], 1.66H2 O'
_chemical_formula_moiety 'C22 H22 Cd N2 O12, 1.66(H2 O)'
_chemical_formula_sum 'C22 H25.32 Cd N2 O13.66'
_chemical_formula_weight 648.73
_chemical_name_systematic
'<i>catena</i>-Poly[[[tetraaquacadmium(II)]-\m~2~-1,1'-[1,4-phenylenebis(methylene)]bis(3,5-dicarboxylatopyridinium)] 1.66-hydrate]'
_space_group_crystal_system triclinic
_space_group_IT_number 2
_space_group_name_Hall '-P 1'
_space_group_name_H-M_alt 'P -1'
_symmetry_space_group_name_Hall '-P 1'
_symmetry_space_group_name_H-M 'P -1'
_atom_sites_solution_hydrogens mixed
_atom_sites_solution_primary direct
_atom_sites_solution_secondary difmap
_audit_creation_method SHELXL-2018/3
_cell_angle_alpha 83.2410(10)
_cell_angle_beta 70.2190(10)
_cell_angle_gamma 79.2420(10)
_cell_formula_units_Z 2
_cell_length_a 10.4471(4)
_cell_length_b 10.9855(5)
_cell_length_c 11.6347(5)
_cell_measurement_reflns_used 9203
_cell_measurement_temperature 293(2)
_cell_measurement_theta_max 27.36
_cell_measurement_theta_min 2.58
_cell_volume 1232.25(9)
_computing_cell_refinement
;
SAINT (Bruker 2016)
;
_computing_data_collection
;
APEX3 (Bruker 2016)
;
_computing_data_reduction
;
SAINT (Bruker 2016)
;
_computing_molecular_graphics
;
DIAMOND (Brandenburg & Putz, 2005)
;
_computing_publication_material
;
publCIF (Westrip, 2010)
;
_computing_structure_refinement
;
SHELXL2018 (Sheldrick, 2015)
;
_computing_structure_solution
;
SHELXS97 (Sheldrick, 2008)
;
_diffrn_ambient_temperature 293(2)
_diffrn_measured_fraction_theta_full 0.999
_diffrn_measured_fraction_theta_max 0.997
_diffrn_measurement_device_type 'Bruker D8 VENTURE PHOTON'
_diffrn_measurement_method '\f and \w scans'
_diffrn_radiation_type MoK\a
_diffrn_radiation_wavelength 0.71073
_diffrn_reflns_av_R_equivalents 0.0314
_diffrn_reflns_av_unetI/netI 0.0241
_diffrn_reflns_limit_h_max 13
_diffrn_reflns_limit_h_min -13
_diffrn_reflns_limit_k_max 14
_diffrn_reflns_limit_k_min -14
_diffrn_reflns_limit_l_max 15
_diffrn_reflns_limit_l_min -15
_diffrn_reflns_number 30622
_diffrn_reflns_theta_full 25.242
_diffrn_reflns_theta_max 27.561
_diffrn_reflns_theta_min 1.890
_diffrn_source 'fine-focus sealed tube'
_exptl_absorpt_coefficient_mu 0.963
_exptl_absorpt_correction_type multi-scan
_exptl_absorpt_process_details
;
(SADABS; Bruker, 2016)
;
_exptl_crystal_colour colourless
_exptl_crystal_density_diffrn 1.748
_exptl_crystal_description block
_exptl_crystal_F_000 657
_exptl_crystal_size_max 0.130
_exptl_crystal_size_mid 0.120
_exptl_crystal_size_min 0.110
_refine_diff_density_max 1.152
_refine_diff_density_min -0.645
_refine_ls_extinction_method none
_refine_ls_goodness_of_fit_ref 1.051
_refine_ls_hydrogen_treatment constr
_refine_ls_matrix_type full
_refine_ls_number_parameters 353
_refine_ls_number_reflns 5697
_refine_ls_number_restraints 0
_refine_ls_restrained_S_all 1.051
_refine_ls_R_factor_all 0.0338
_refine_ls_R_factor_gt 0.0278
_refine_ls_shift/su_max 0.001
_refine_ls_shift/su_mean 0.000
_refine_ls_structure_factor_coef Fsqd
_refine_ls_weighting_details 'w=1/[\s^2^(Fo^2^)+(0.0312P)^2^+1.0666P] where P=(Fo^2^+2Fc^2^)/3'
_refine_ls_weighting_scheme calc
_refine_ls_wR_factor_gt 0.0655
_refine_ls_wR_factor_ref 0.0679
_reflns_number_gt 5131
_reflns_number_total 5697
_reflns_threshold_expression 'I > 2\s(I)'
_cod_data_source_file sk3734sup1.cif
_cod_data_source_block I
_cod_database_code 2021728
_shelx_space_group_comment
;
The symmetry employed for this shelxl refinement is uniquely defined
by the following loop, which should always be used as a source of
symmetry information in preference to the above space-group names.
They are only intended as comments.
;
_shelx_estimated_absorpt_t_min 0.885
_shelx_estimated_absorpt_t_max 0.901

loop_
_space_group_symop_operation_xyz
'x, y, z'
'-x, -y, -z'

loop_
_atom_site_type_symbol
_atom_site_label
_atom_site_fract_x
_atom_site_fract_y
_atom_site_fract_z
_atom_site_U_iso_or_equiv
_atom_site_adp_type
_atom_site_calc_flag
_atom_site_occupancy
Cd Cd1 0.43615(2) 0.12847(2) 0.76738(2) 0.02377(6) Uani d 1
O O1 1.27090(17) 0.18929(18) 0.38093(16) 0.0389(4) Uani d 1
O O2 1.1372(2) 0.1274(2) 0.56395(17) 0.0497(5) Uani d 1
O O3 0.55664(19) 0.2742(2) 0.46943(19) 0.0576(6) Uani d 1
O O4 0.62752(18) 0.2006(2) 0.62825(15) 0.0445(5) Uani d 1
O O5 0.5944(2) 0.02886(18) 0.8546(2) 0.0547(6) Uani d 1
H H5A 0.628445 0.082247 0.877753 0.082 Uiso d 1
H H5B 0.616685 -0.043183 0.884453 0.082 Uiso d 1
O O6 0.4721(2) -0.05295(19) 0.6765(2) 0.0595(6) Uani d 1
H H6A 0.420268 -0.102370 0.722889 0.089 Uiso d 1
H H6B 0.555358 -0.087320 0.663150 0.089 Uiso d 1
O O7 0.23004(18) 0.06559(16) 0.88884(16) 0.0359(4) Uani d 1
H H7A 0.245951 -0.006754 0.921091 0.054 Uiso d 1
H H7B 0.183391 0.057106 0.843761 0.054 Uiso d 1
O O8 0.31814(17) 0.22663(17) 0.64012(15) 0.0358(4) Uani d 1
H H8A 0.276316 0.175651 0.622822 0.054 Uiso d 1
H H8B 0.375056 0.246921 0.571842 0.054 Uiso d 1
O O9 0.40820(18) 0.30147(16) 0.86689(15) 0.0343(4) Uani d 1
O O10 0.3360(2) 0.19959(15) 1.04956(16) 0.0392(4) Uani d 1
O O11 0.3559(2) 0.76280(18) 0.86338(17) 0.0480(5) Uani d 1
O O12 0.2606(2) 0.85238(16) 1.04181(19) 0.0439(4) Uani d 1
O O13 1.0166(2) 0.0547(3) 0.8032(2) 0.0662(7) Uani d 1
H H13A 1.054049 0.077932 0.728864 0.099 Uiso d 1
H H13B 0.931169 0.050342 0.833564 0.099 Uiso d 1
O O14 0.6264(4) 0.4961(4) 0.3353(5) 0.093(2) Uani d 0.660(8)
H H14A 0.577858 0.443713 0.380646 0.140 Uiso d 0.660(8)
H H14B 0.595648 0.542953 0.283856 0.140 Uiso d 0.660(8)
N N1 0.95713(19) 0.22884(17) 0.23719(16) 0.0246(4) Uani d 1
N N2 0.31381(18) 0.50869(17) 1.22416(16) 0.0232(4) Uani d 1
C C1 1.1598(2) 0.1650(2) 0.4549(2) 0.0304(5) Uani d 1
C C2 1.0382(2) 0.1869(2) 0.40691(19) 0.0250(4) Uani d 1
C C3 0.9029(2) 0.1906(2) 0.4837(2) 0.0268(5) Uani d 1
H H3 0.884507 0.174048 0.567519 0.032 Uiso calc 1
C C4 0.7953(2) 0.2188(2) 0.43601(19) 0.0256(4) Uani d 1
C C5 0.6459(2) 0.2310(2) 0.5176(2) 0.0300(5) Uani d 1
C C6 0.8253(2) 0.2371(2) 0.3111(2) 0.0260(4) Uani d 1
H H6 0.754193 0.255345 0.277649 0.031 Uiso calc 1
C C7 1.0626(2) 0.2059(2) 0.2827(2) 0.0256(4) Uani d 1
H H7 1.152560 0.202946 0.229730 0.031 Uiso calc 1
C C8 0.9880(2) 0.2451(2) 0.10227(19) 0.0279(5) Uani d 1
H H8C 0.917679 0.215216 0.081023 0.033 Uiso calc 1
H H8D 1.075589 0.194593 0.063026 0.033 Uiso calc 1
C C9 0.9944(2) 0.3784(2) 0.05280(19) 0.0249(4) Uani d 1
C C10 1.0607(2) 0.4000(2) -0.0717(2) 0.0305(5) Uani d 1
H H10 1.101841 0.333192 -0.120839 0.037 Uiso calc 1
C C11 1.0662(2) 0.5199(2) -0.1233(2) 0.0303(5) Uani d 1
H H11 1.111271 0.532361 -0.206702 0.036 Uiso calc 1
C C12 0.3639(2) 0.2930(2) 0.9822(2) 0.0252(4) Uani d 1
C C13 0.3123(2) 0.7611(2) 0.9763(2) 0.0315(5) Uani d 1
C C14 0.3427(2) 0.4123(2) 1.04396(19) 0.0222(4) Uani d 1
C C15 0.3381(2) 0.5279(2) 0.98197(19) 0.0236(4) Uani d 1
H H15 0.347982 0.534291 0.899083 0.028 Uiso calc 1
C C16 0.3186(2) 0.6342(2) 1.0437(2) 0.0243(4) Uani d 1
C C17 0.3080(2) 0.6220(2) 1.1658(2) 0.0254(4) Uani d 1
H H17 0.296833 0.692221 1.207926 0.031 Uiso calc 1
C C18 0.3298(2) 0.4050(2) 1.16674(19) 0.0236(4) Uani d 1
H H18 0.332073 0.328151 1.209692 0.028 Uiso calc 1
C C19 0.2900(2) 0.4977(2) 1.3581(2) 0.0296(5) Uani d 1
H H19A 0.321907 0.565901 1.380657 0.036 Uiso calc 1
H H19B 0.342434 0.420779 1.378906 0.036 Uiso calc 1
C C20 0.1383(2) 0.4994(2) 1.42918(19) 0.0255(4) Uani d 1
C C21 0.1027(2) 0.4558(2) 1.5507(2) 0.0332(5) Uani d 1
H H21 0.171260 0.425690 1.585693 0.040 Uiso calc 1
C C22 -0.0339(3) 0.4567(2) 1.6203(2) 0.0350(5) Uani d 1
H H22 -0.056095 0.427303 1.701838 0.042 Uiso calc 1

loop_
_atom_site_aniso_label
_atom_site_aniso_U_11
_atom_site_aniso_U_22
_atom_site_aniso_U_33
_atom_site_aniso_U_12
_atom_site_aniso_U_13
_atom_site_aniso_U_23
Cd1 0.02405(9) 0.02430(9) 0.02279(9) -0.00375(6) -0.00710(6) -0.00233(6)
O1 0.0244(9) 0.0528(11) 0.0364(9) -0.0052(8) -0.0098(7) 0.0075(8)
O2 0.0416(11) 0.0811(15) 0.0312(10) -0.0197(10) -0.0193(9) 0.0173(10)
O3 0.0257(10) 0.0959(18) 0.0432(11) -0.0111(10) -0.0084(9) 0.0204(11)
O4 0.0292(9) 0.0806(14) 0.0211(8) -0.0185(9) -0.0007(7) 0.0001(8)
O5 0.0739(15) 0.0325(10) 0.0748(15) -0.0031(10) -0.0523(13) 0.0072(9)
O6 0.0494(12) 0.0436(12) 0.0901(17) 0.0065(9) -0.0274(12) -0.0302(11)
O7 0.0356(9) 0.0340(9) 0.0382(9) -0.0114(7) -0.0118(8) 0.0068(7)
O8 0.0291(9) 0.0480(10) 0.0308(9) -0.0064(8) -0.0125(7) 0.0050(7)
O9 0.0411(10) 0.0347(9) 0.0248(8) -0.0104(7) -0.0024(7) -0.0102(7)
O10 0.0530(11) 0.0240(8) 0.0367(10) -0.0068(8) -0.0087(9) -0.0025(7)
O11 0.0709(14) 0.0401(10) 0.0370(10) -0.0189(10) -0.0220(10) 0.0119(8)
O12 0.0501(11) 0.0265(9) 0.0552(12) -0.0018(8) -0.0196(10) -0.0027(8)
O13 0.0475(13) 0.102(2) 0.0450(12) -0.0175(12) -0.0130(10) 0.0162(12)
O14 0.077(3) 0.055(3) 0.120(4) -0.008(2) -0.006(3) 0.024(2)
N1 0.0256(9) 0.0299(9) 0.0174(8) -0.0067(7) -0.0052(7) 0.0006(7)
N2 0.0218(9) 0.0273(9) 0.0195(8) -0.0052(7) -0.0039(7) -0.0039(7)
C1 0.0273(12) 0.0352(12) 0.0289(12) -0.0047(10) -0.0108(10) 0.0022(9)
C2 0.0253(11) 0.0258(11) 0.0232(10) -0.0044(8) -0.0078(9) 0.0012(8)
C3 0.0297(12) 0.0311(11) 0.0185(10) -0.0075(9) -0.0061(9) 0.0019(8)
C4 0.0236(11) 0.0295(11) 0.0217(10) -0.0085(9) -0.0027(9) -0.0008(8)
C5 0.0257(11) 0.0380(13) 0.0250(11) -0.0120(10) -0.0026(9) -0.0023(9)
C6 0.0229(11) 0.0308(11) 0.0231(10) -0.0064(9) -0.0053(9) 0.0002(8)
C7 0.0208(10) 0.0303(11) 0.0232(10) -0.0046(9) -0.0043(8) 0.0005(8)
C8 0.0294(12) 0.0370(12) 0.0165(10) -0.0084(10) -0.0050(9) -0.0013(9)
C9 0.0194(10) 0.0368(12) 0.0176(10) -0.0045(9) -0.0056(8) 0.0008(8)
C10 0.0311(12) 0.0382(13) 0.0176(10) -0.0031(10) -0.0028(9) -0.0031(9)
C11 0.0312(12) 0.0403(13) 0.0146(9) -0.0053(10) -0.0018(9) 0.0000(9)
C12 0.0205(10) 0.0269(11) 0.0277(11) -0.0018(8) -0.0063(9) -0.0080(9)
C13 0.0301(12) 0.0267(12) 0.0439(14) -0.0083(9) -0.0193(11) 0.0020(10)
C14 0.0177(10) 0.0258(10) 0.0223(10) -0.0047(8) -0.0037(8) -0.0045(8)
C15 0.0201(10) 0.0289(11) 0.0217(10) -0.0056(8) -0.0059(8) -0.0014(8)
C16 0.0189(10) 0.0261(11) 0.0279(11) -0.0051(8) -0.0073(9) 0.0000(8)
C17 0.0224(10) 0.0236(10) 0.0302(11) -0.0051(8) -0.0063(9) -0.0057(9)
C18 0.0217(10) 0.0245(10) 0.0230(10) -0.0046(8) -0.0048(8) -0.0011(8)
C19 0.0295(12) 0.0409(13) 0.0198(10) -0.0053(10) -0.0089(9) -0.0048(9)
C20 0.0289(11) 0.0272(11) 0.0197(10) -0.0006(9) -0.0070(9) -0.0063(8)
C21 0.0288(12) 0.0457(14) 0.0241(11) 0.0023(10) -0.0118(10) -0.0006(10)
C22 0.0343(13) 0.0492(15) 0.0193(10) -0.0031(11) -0.0096(10) 0.0038(10)

loop_
_atom_type_symbol
_atom_type_description
_atom_type_scat_dispersion_real
_atom_type_scat_dispersion_imag
_atom_type_scat_source
C C 0.0033 0.0016 'International Tables Vol C Tables 4.2.6.8 and 6.1.1.4'
H H 0.0000 0.0000 'International Tables Vol C Tables 4.2.6.8 and 6.1.1.4'
Cd Cd -0.8075 1.2024 'International Tables Vol C Tables 4.2.6.8 and 6.1.1.4'
N N 0.0061 0.0033 'International Tables Vol C Tables 4.2.6.8 and 6.1.1.4'
O O 0.0106 0.0060 'International Tables Vol C Tables 4.2.6.8 and 6.1.1.4'

loop_
_geom_angle_atom_site_label_1
_geom_angle_atom_site_label_2
_geom_angle_atom_site_label_3
_geom_angle_site_symmetry_1
_geom_angle_site_symmetry_3
_geom_angle
_geom_angle_publ_flag
O9 Cd1 O5 . . 91.29(7) y
O9 Cd1 O6 . . 175.92(7) y
O5 Cd1 O6 . . 84.75(8) y
O9 Cd1 O8 . . 93.56(7) y
O5 Cd1 O8 . . 167.15(7) y
O6 Cd1 O8 . . 90.51(8) y
O9 Cd1 O4 . . 85.57(7) y
O5 Cd1 O4 . . 82.17(8) y
O6 Cd1 O4 . . 94.86(8) y
O8 Cd1 O4 . . 86.35(6) y
O9 Cd1 O7 . . 95.86(6) y
O5 Cd1 O7 . . 104.93(7) y
O6 Cd1 O7 . . 84.23(8) y
O8 Cd1 O7 . . 86.41(6) y
O4 Cd1 O7 . . 172.70(6) y
C5 O4 Cd1 . . 126.66(16) ?
Cd1 O5 H5A . . 109.2 ?
Cd1 O5 H5B . . 138.5 ?
H5A O5 H5B . . 110.5 ?
Cd1 O6 H6A . . 110.4 ?
Cd1 O6 H6B . . 109.5 ?
H6A O6 H6B . . 108.3 ?
Cd1 O7 H7A . . 109.6 ?
Cd1 O7 H7B . . 109.2 ?
H7A O7 H7B . . 104.5 ?
Cd1 O8 H8A . . 109.5 ?
Cd1 O8 H8B . . 109.4 ?
H8A O8 H8B . . 104.5 ?
C12 O9 Cd1 . . 117.71(14) ?
H13A O13 H13B . . 122.6 ?
H14A O14 H14B . . 118.6 ?
C6 N1 C7 . . 121.47(18) ?
C6 N1 C8 . . 119.65(18) ?
C7 N1 C8 . . 118.87(18) ?
C18 N2 C17 . . 121.82(18) ?
C18 N2 C19 . . 118.44(18) ?
C17 N2 C19 . . 119.53(18) ?
O1 C1 O2 . . 126.9(2) ?
O1 C1 C2 . . 116.1(2) ?
O2 C1 C2 . . 117.0(2) ?
C7 C2 C3 . . 118.5(2) ?
C7 C2 C1 . . 118.9(2) ?
C3 C2 C1 . . 122.6(2) ?
C4 C3 C2 . . 120.3(2) ?
C4 C3 H3 . . 119.9 ?
C2 C3 H3 . . 119.9 ?
C6 C4 C3 . . 118.8(2) ?
C6 C4 C5 . . 119.3(2) ?
C3 C4 C5 . . 121.8(2) ?
O3 C5 O4 . . 127.2(2) ?
O3 C5 C4 . . 117.4(2) ?
O4 C5 C4 . . 115.3(2) ?
N1 C6 C4 . . 120.3(2) ?
N1 C6 H6 . . 119.9 ?
C4 C6 H6 . . 119.9 ?
N1 C7 C2 . . 120.5(2) ?
N1 C7 H7 . . 119.7 ?
C2 C7 H7 . . 119.7 ?
N1 C8 C9 . . 113.45(18) ?
N1 C8 H8C . . 108.9 ?
C9 C8 H8C . . 108.9 ?
N1 C8 H8D . . 108.9 ?
C9 C8 H8D . . 108.9 ?
H8C C8 H8D . . 107.7 ?
C11 C9 C10 2_765 . 118.1(2) ?
C11 C9 C8 2_765 . 123.88(19) ?
C10 C9 C8 . . 117.9(2) ?
C11 C10 C9 . . 120.8(2) ?
C11 C10 H10 . . 119.6 ?
C9 C10 H10 . . 119.6 ?
C10 C11 C9 . 2_765 121.1(2) ?
C10 C11 H11 . . 119.5 ?
C9 C11 H11 2_765 . 119.5 ?
O10 C12 O9 . . 127.7(2) ?
O10 C12 C14 . . 116.83(19) ?
O9 C12 C14 . . 115.51(19) ?
O11 C13 O12 . . 127.4(2) ?
O11 C13 C16 . . 116.4(2) ?
O12 C13 C16 . . 116.2(2) ?
C18 C14 C15 . . 118.94(19) ?
C18 C14 C12 . . 118.42(19) ?
C15 C14 C12 . . 122.63(19) ?
C14 C15 C16 . . 120.0(2) ?
C14 C15 H15 . . 120.0 ?
C16 C15 H15 . . 120.0 ?
C17 C16 C15 . . 118.9(2) ?
C17 C16 C13 . . 120.9(2) ?
C15 C16 C13 . . 120.2(2) ?
N2 C17 C16 . . 120.1(2) ?
N2 C17 H17 . . 119.9 ?
C16 C17 H17 . . 119.9 ?
N2 C18 C14 . . 120.18(19) ?
N2 C18 H18 . . 119.9 ?
C14 C18 H18 . . 119.9 ?
N2 C19 C20 . . 110.84(18) ?
N2 C19 H19A . . 109.5 ?
C20 C19 H19A . . 109.5 ?
N2 C19 H19B . . 109.5 ?
C20 C19 H19B . . 109.5 ?
H19A C19 H19B . . 108.1 ?
C21 C20 C22 . 2_568 118.4(2) ?
C21 C20 C19 . . 117.9(2) ?
C22 C20 C19 2_568 . 123.7(2) ?
C22 C21 C20 . . 120.5(2) ?
C22 C21 H21 . . 119.8 ?
C20 C21 H21 . . 119.8 ?
C21 C22 C20 . 2_568 121.2(2) ?
C21 C22 H22 . . 119.4 ?
C20 C22 H22 2_568 . 119.4 ?

loop_
_geom_bond_atom_site_label_1
_geom_bond_atom_site_label_2
_geom_bond_site_symmetry_2
_geom_bond_distance
_geom_bond_publ_flag
Cd1 O9 . 2.2626(16) y
Cd1 O5 . 2.2716(18) y
Cd1 O6 . 2.2757(19) y
Cd1 O8 . 2.2888(16) y
Cd1 O4 . 2.3119(17) y
Cd1 O7 . 2.3188(17) y
O1 C1 . 1.243(3) ?
O2 C1 . 1.244(3) ?
O3 C5 . 1.239(3) ?
O4 C5 . 1.249(3) ?
O5 H5A . 0.8501 ?
O5 H5B . 0.8499 ?
O6 H6A . 0.8501 ?
O6 H6B . 0.8500 ?
O7 H7A . 0.8501 ?
O7 H7B . 0.8501 ?
O8 H8A . 0.8500 ?
O8 H8B . 0.8500 ?
O9 C12 . 1.261(3) ?
O10 C12 . 1.233(3) ?
O11 C13 . 1.236(3) ?
O12 C13 . 1.256(3) ?
O13 H13A . 0.8500 ?
O13 H13B . 0.8503 ?
O14 H14A . 0.8500 ?
O14 H14B . 0.8499 ?
N1 C6 . 1.347(3) ?
N1 C7 . 1.348(3) ?
N1 C8 . 1.488(3) ?
N2 C18 . 1.343(3) ?
N2 C17 . 1.348(3) ?
N2 C19 . 1.486(3) ?
C1 C2 . 1.521(3) ?
C2 C7 . 1.378(3) ?
C2 C3 . 1.389(3) ?
C3 C4 . 1.386(3) ?
C3 H3 . 0.9300 ?
C4 C6 . 1.377(3) ?
C4 C5 . 1.518(3) ?
C6 H6 . 0.9300 ?
C7 H7 . 0.9300 ?
C8 C9 . 1.514(3) ?
C8 H8C . 0.9700 ?
C8 H8D . 0.9700 ?
C9 C11 2_765 1.387(3) ?
C9 C10 . 1.392(3) ?
C10 C11 . 1.384(3) ?
C10 H10 . 0.9300 ?
C11 H11 . 0.9300 ?
C12 C14 . 1.513(3) ?
C13 C16 . 1.519(3) ?
C14 C18 . 1.383(3) ?
C14 C15 . 1.385(3) ?
C15 C16 . 1.390(3) ?
C15 H15 . 0.9300 ?
C16 C17 . 1.380(3) ?
C17 H17 . 0.9300 ?
C18 H18 . 0.9300 ?
C19 C20 . 1.517(3) ?
C19 H19A . 0.9700 ?
C19 H19B . 0.9700 ?
C20 C21 . 1.385(3) ?
C20 C22 2_568 1.385(3) ?
C21 C22 . 1.380(3) ?
C21 H21 . 0.9300 ?
C22 H22 . 0.9300 ?

loop_
_geom_hbond_atom_site_label_D
_geom_hbond_atom_site_label_H
_geom_hbond_atom_site_label_A
_geom_hbond_site_symmetry_A
_geom_hbond_distance_DH
_geom_hbond_distance_HA
_geom_hbond_distance_DA
_geom_hbond_angle_DHA
_geom_hbond_publ_flag
O5 H5A O12 2_667 0.85 1.98 2.792(3) 158.1 yes
O5 H5B O10 2_657 0.85 1.85 2.698(3) 179.6 yes
O6 H6A O11 1_545 0.85 2.09 2.897(3) 157.9 yes
O6 H6B O1 2_756 0.85 1.89 2.723(3) 167.9 yes
O7 H7A O12 1_545 0.85 1.98 2.807(2) 162.7 yes
O7 H7B O13 1_455 0.85 1.96 2.758(3) 156.4 yes
O8 H8A O2 1_455 0.85 1.98 2.771(3) 155.0 yes
O8 H8B O3 . 0.85 1.93 2.705(3) 152.0 yes
O13 H13A O2 . 0.85 1.88 2.730(3) 179.4 yes
O13 H13B O12 2_667 0.85 2.20 2.911(3) 140.6 yes
O14 H14A O3 . 0.85 2.03 2.811(5) 152.1 yes
O14 H14B O9 2_666 0.85 2.31 3.107(5) 157.4 yes

loop_
_geom_torsion_atom_site_label_1
_geom_torsion_atom_site_label_2
_geom_torsion_atom_site_label_3
_geom_torsion_atom_site_label_4
_geom_torsion_site_symmetry_1
_geom_torsion_site_symmetry_4
_geom_torsion
O1 C1 C2 C7 . . 13.4(3)
O2 C1 C2 C7 . . -168.0(2)
O1 C1 C2 C3 . . -165.4(2)
O2 C1 C2 C3 . . 13.1(4)
C7 C2 C3 C4 . . -3.0(3)
C1 C2 C3 C4 . . 175.8(2)
C2 C3 C4 C6 . . 3.0(3)
C2 C3 C4 C5 . . -176.4(2)
Cd1 O4 C5 O3 . . 30.0(4)
Cd1 O4 C5 C4 . . -153.40(16)
C6 C4 C5 O3 . . -10.0(3)
C3 C4 C5 O3 . . 169.5(2)
C6 C4 C5 O4 . . 173.0(2)
C3 C4 C5 O4 . . -7.5(3)
C7 N1 C6 C4 . . -1.8(3)
C8 N1 C6 C4 . . 178.1(2)
C3 C4 C6 N1 . . -0.6(3)
C5 C4 C6 N1 . . 178.9(2)
C6 N1 C7 C2 . . 1.8(3)
C8 N1 C7 C2 . . -178.2(2)
C3 C2 C7 N1 . . 0.7(3)
C1 C2 C7 N1 . . -178.2(2)
C6 N1 C8 C9 . . 89.9(2)
C7 N1 C8 C9 . . -90.1(2)
N1 C8 C9 C11 . 2_765 -20.9(3)
N1 C8 C9 C10 . . 161.5(2)
C11 C9 C10 C11 2_765 . 0.2(4)
C8 C9 C10 C11 . . 177.9(2)
C9 C10 C11 C9 . 2_765 -0.2(4)
Cd1 O9 C12 O10 . . 1.8(3)
Cd1 O9 C12 C14 . . -178.11(13)
O10 C12 C14 C18 . . 16.8(3)
O9 C12 C14 C18 . . -163.3(2)
O10 C12 C14 C15 . . -164.3(2)
O9 C12 C14 C15 . . 15.7(3)
C18 C14 C15 C16 . . -0.9(3)
C12 C14 C15 C16 . . -179.90(19)
C14 C15 C16 C17 . . 1.8(3)
C14 C15 C16 C13 . . -179.54(19)
O11 C13 C16 C17 . . 162.6(2)
O12 C13 C16 C17 . . -18.9(3)
O11 C13 C16 C15 . . -16.0(3)
O12 C13 C16 C15 . . 162.5(2)
C18 N2 C17 C16 . . 0.0(3)
C19 N2 C17 C16 . . -174.66(19)
C15 C16 C17 N2 . . -1.3(3)
C13 C16 C17 N2 . . -179.98(19)
C17 N2 C18 C14 . . 0.9(3)
C19 N2 C18 C14 . . 175.61(19)
C15 C14 C18 N2 . . -0.4(3)
C12 C14 C18 N2 . . 178.59(19)
C18 N2 C19 C20 . . -85.3(2)
C17 N2 C19 C20 . . 89.5(2)
N2 C19 C20 C21 . . 162.2(2)
N2 C19 C20 C22 . 2_568 -18.5(3)
C22 C20 C21 C22 2_568 . -0.2(4)
C19 C20 C21 C22 . . 179.2(2)
C20 C21 C22 C20 . 2_568 0.2(4)

_cod_database_fobs_code 2021728
